data_1563175
loop_
_publ_author_name
'Matveevskaya, Vladislava V.'
'Pavlov, Dmitry I.'
'Samsonenko, Denis G.'
'Ermakova, Ekaterina A.'
'Klyushova, Lyubov S.'
'Baykov, Sergey V.'
'Boyarskiy, Vadim P.'
'Potapov, Andrei S.'

_publ_section_title
;
 Synthesis and Structural Characterization of Half-Sandwich
 Arene--Ruthenium(II) Complexes with Bis(imidazol-1-yl)methane, Imidazole
 and Benzimidazole
;
_journal_issue 5
_journal_name_full Inorganics
_journal_page_first 34
_journal_paper_doi 10.3390/inorganics9050034
_journal_volume 9
_journal_year 2021
_chemical_formula_sum 'C17 H20 Cl2 N2 Ru'
_chemical_formula_weight 424.32
_space_group_crystal_system orthorhombic
_space_group_IT_number 33
_space_group_name_Hall 'P 2c -2n'
_space_group_name_H-M_alt 'P n a 21'
_atom_sites_solution_hydrogens geom
_audit_creation_method SHELXL-2017/1
_cell_angle_alpha 90
_cell_angle_beta 90
_cell_angle_gamma 90
_cell_formula_units_Z 4
_cell_length_a 6.8320(3)
_cell_length_b 18.2051(8)
_cell_length_c 13.6361(5)
_cell_measurement_reflns_used 5620
_cell_measurement_temperature 140(2)
_cell_measurement_theta_max 28.7130
_cell_measurement_theta_min 3.1700
_cell_volume 1696.02(12)
_computing_structure_refinement 'SHELXL-2017/1 (Sheldrick, 2017)'
_computing_structure_solution 'SHELXT 2014/5 (Sheldrick, 2014)'
_diffrn_ambient_temperature 140(2)
_diffrn_measured_fraction_theta_full 0.999
_diffrn_measured_fraction_theta_max 0.873
_diffrn_measurement_device_type 'New Xcalibur, AtlasS2'
_diffrn_radiation_type MoK\a
_diffrn_radiation_wavelength 0.71073
_diffrn_reflns_av_R_equivalents 0.0210
_diffrn_reflns_av_unetI/netI 0.0258
_diffrn_reflns_Laue_measured_fraction_full 0.999
_diffrn_reflns_Laue_measured_fraction_max 0.873
_diffrn_reflns_limit_h_max 7
_diffrn_reflns_limit_h_min -8
_diffrn_reflns_limit_k_max 24
_diffrn_reflns_limit_k_min -18
_diffrn_reflns_limit_l_max 13
_diffrn_reflns_limit_l_min -17
_diffrn_reflns_number 8203
_diffrn_reflns_point_group_measured_fraction_full 0.861
_diffrn_reflns_point_group_measured_fraction_max 0.710
_diffrn_reflns_theta_full 25.500
_diffrn_reflns_theta_max 28.797
_diffrn_reflns_theta_min 2.237
_exptl_absorpt_coefficient_mu 1.237
_exptl_absorpt_correction_T_max 1.00000
_exptl_absorpt_correction_T_min 0.98693
_exptl_absorpt_correction_type multi-scan
_exptl_absorpt_process_details
;
CrysAlisPro 1.171.40.67a (Rigaku Oxford Diffraction, 2019)
Empirical absorption correction using spherical harmonics,
 implemented in SCALE3 ABSPACK scaling algorithm.
;
_exptl_crystal_colour red
_exptl_crystal_density_diffrn 1.662
_exptl_crystal_description rhombus
_exptl_crystal_F_000 856
_exptl_crystal_size_max 0.150
_exptl_crystal_size_mid 0.100
_exptl_crystal_size_min 0.015
_refine_diff_density_max 0.322
_refine_diff_density_min -0.302
_refine_diff_density_rms 0.058
_refine_ls_abs_structure_details
;
 Flack x determined using 1057 quotients [(I+)-(I-)]/[(I+)+(I-)]
 (Parsons, Flack and Wagner, Acta Cryst. B69 (2013) 249-259).
;
_refine_ls_abs_structure_Flack 0.007(18)
_refine_ls_extinction_method none
_refine_ls_goodness_of_fit_ref 1.073
_refine_ls_hydrogen_treatment constr
_refine_ls_matrix_type full
_refine_ls_number_parameters 202
_refine_ls_number_reflns 3157
_refine_ls_number_restraints 1
_refine_ls_restrained_S_all 1.073
_refine_ls_R_factor_all 0.0207
_refine_ls_R_factor_gt 0.0193
_refine_ls_shift/su_max 0.000
_refine_ls_shift/su_mean 0.000
_refine_ls_structure_factor_coef Fsqd
_refine_ls_weighting_details 'w=1/[\s^2^(Fo^2^)+(0.0158P)^2^+0.3279P] where P=(Fo^2^+2Fc^2^)/3'
_refine_ls_weighting_scheme calc
_refine_ls_wR_factor_gt 0.0401
_refine_ls_wR_factor_ref 0.0406
_reflns_Friedel_coverage 0.563
_reflns_Friedel_fraction_full 0.709
_reflns_Friedel_fraction_max 0.533
_reflns_number_gt 3046
_reflns_number_total 3157
_reflns_threshold_expression 'I > 2\s(I)'
_cod_data_source_file Comp3.cif
_cod_data_source_block mvv571_c
_cod_database_code 1563175
_shelx_shelxl_version_number 2017/1
_shelx_space_group_comment
;
The symmetry employed for this shelxl refinement is uniquely defined
by the following loop, which should always be used as a source of
symmetry information in preference to the above space-group names.
They are only intended as comments.
;

loop_
_space_group_symop_operation_xyz
'x, y, z'
'-x, -y, z+1/2'
'x+1/2, -y+1/2, z'
'-x+1/2, y+1/2, z+1/2'

loop_
_atom_site_label
_atom_site_type_symbol
_atom_site_fract_x
_atom_site_fract_y
_atom_site_fract_z
_atom_site_U_iso_or_equiv
_atom_site_adp_type
_atom_site_occupancy
_atom_site_site_symmetry_order
_atom_site_calc_flag
_atom_site_refinement_flags_posn
_atom_site_refinement_flags_adp
_atom_site_refinement_flags_occupancy
_atom_site_disorder_assembly
_atom_site_disorder_group
Ru1 Ru 0.35380(3) 0.44077(2) 0.41392(2) 0.01522(7) Uani 1 1 d . . . . .
Cl1 Cl 0.61771(11) 0.44548(4) 0.53343(6) 0.01930(17) Uani 1 1 d . . . . .
Cl2 Cl 0.56508(12) 0.36264(5) 0.31701(6) 0.02449(19) Uani 1 1 d . . . . .
N1 N 0.2716(4) 0.34486(14) 0.49094(19) 0.0172(6) Uani 1 1 d . . . . .
N2 N 0.2047(4) 0.22868(15) 0.5223(2) 0.0244(6) Uani 1 1 d . . . . .
H2 H 0.189221 0.181241 0.512613 0.029 Uiso 1 1 calc R U . . .
C1 C 0.2581(5) 0.27766(18) 0.4548(2) 0.0211(7) Uani 1 1 d . . . . .
H1 H 0.283693 0.265647 0.388274 0.025 Uiso 1 1 calc R U . . .
C2 C 0.2189(5) 0.33913(18) 0.5898(2) 0.0183(7) Uani 1 1 d . . . . .
C3 C 0.1777(5) 0.26513(18) 0.6098(2) 0.0205(7) Uani 1 1 d . . . . .
C4 C 0.1229(5) 0.2410(2) 0.7026(3) 0.0277(9) Uani 1 1 d . . . . .
H4 H 0.097329 0.190660 0.715670 0.033 Uiso 1 1 calc R U . . .
C5 C 0.1075(5) 0.2932(2) 0.7742(3) 0.0307(9) Uani 1 1 d . . . . .
H5 H 0.067955 0.278952 0.838173 0.037 Uiso 1 1 calc R U . . .
C6 C 0.1488(5) 0.3678(2) 0.7553(3) 0.0299(9) Uani 1 1 d . . . . .
H6 H 0.137467 0.402399 0.807141 0.036 Uiso 1 1 calc R U . . .
C7 C 0.2050(5) 0.39192(19) 0.6640(2) 0.0210(7) Uani 1 1 d . . . . .
H7 H 0.233178 0.442203 0.651900 0.025 Uiso 1 1 calc R U . . .
C8 C 0.0713(6) 0.4009(3) 0.2233(3) 0.0382(10) Uani 1 1 d . . . . .
H8A H -0.015644 0.424819 0.175912 0.057 Uiso 1 1 calc R U . . .
H8B H 0.000346 0.361322 0.256676 0.057 Uiso 1 1 calc R U . . .
H8C H 0.184803 0.380399 0.188972 0.057 Uiso 1 1 calc R U . . .
C9 C 0.1390(5) 0.4562(2) 0.2974(3) 0.0254(8) Uani 1 1 d . . . . .
C10 C 0.0490(5) 0.46255(18) 0.3898(2) 0.0242(8) Uani 1 1 d . . . . .
H10 H -0.061109 0.432535 0.404181 0.029 Uiso 1 1 calc R U . . .
C11 C 0.1162(5) 0.51171(18) 0.4614(3) 0.0223(7) Uani 1 1 d . . . . .
H11 H 0.050087 0.514945 0.522585 0.027 Uiso 1 1 calc R U . . .
C12 C 0.2820(6) 0.55669(17) 0.4435(2) 0.0221(8) Uani 1 1 d . . . . .
C13 C 0.3740(5) 0.5510(2) 0.3504(3) 0.0246(8) Uani 1 1 d . . . . .
H13 H 0.483870 0.581122 0.335839 0.030 Uiso 1 1 calc R U . . .
C14 C 0.3050(5) 0.5019(2) 0.2805(2) 0.0269(8) Uani 1 1 d . . . . .
H14 H 0.370676 0.498742 0.219288 0.032 Uiso 1 1 calc R U . . .
C15 C 0.3531(5) 0.60808(19) 0.5226(3) 0.0296(9) Uani 1 1 d . . . . .
H15 H 0.345794 0.581584 0.586732 0.036 Uiso 1 1 calc R U . . .
C16 C 0.5635(6) 0.6346(2) 0.5083(3) 0.0413(10) Uani 1 1 d . . . . .
H16A H 0.602654 0.664678 0.564659 0.062 Uiso 1 1 calc R U . . .
H16B H 0.571764 0.664100 0.448327 0.062 Uiso 1 1 calc R U . . .
H16C H 0.650958 0.592168 0.502883 0.062 Uiso 1 1 calc R U . . .
C17 C 0.2132(7) 0.6743(2) 0.5273(3) 0.0408(10) Uani 1 1 d . . . . .
H17A H 0.246217 0.704795 0.584218 0.061 Uiso 1 1 calc R U . . .
H17B H 0.078099 0.656843 0.533423 0.061 Uiso 1 1 calc R U . . .
H17C H 0.226301 0.703542 0.467295 0.061 Uiso 1 1 calc R U . . .

loop_
_atom_site_aniso_label
_atom_site_aniso_U_11
_atom_site_aniso_U_22
_atom_site_aniso_U_33
_atom_site_aniso_U_23
_atom_site_aniso_U_13
_atom_site_aniso_U_12
Ru1 0.01624(11) 0.01558(11) 0.01386(11) 0.00379(16) 0.00147(13) 0.00077(9)
Cl1 0.0195(4) 0.0175(4) 0.0209(4) -0.0015(4) -0.0028(3) 0.0008(3)
Cl2 0.0257(4) 0.0291(4) 0.0187(4) -0.0006(4) 0.0042(3) 0.0062(4)
N1 0.0197(14) 0.0145(13) 0.0175(13) 0.0025(12) -0.0003(11) -0.0007(11)
N2 0.0231(15) 0.0166(14) 0.0336(16) 0.0043(14) -0.0067(13) -0.0036(12)
C1 0.0184(17) 0.0197(16) 0.0251(16) 0.0006(15) -0.0035(13) -0.0033(14)
C2 0.0143(16) 0.0224(17) 0.0182(15) 0.0069(15) -0.0030(13) 0.0004(14)
C3 0.0137(15) 0.0198(17) 0.0279(18) 0.0080(16) -0.0048(14) -0.0029(14)
C4 0.0182(18) 0.029(2) 0.035(2) 0.0180(19) -0.0058(15) -0.0068(15)
C5 0.0190(19) 0.049(2) 0.0242(19) 0.018(2) 0.0016(14) -0.0010(17)
C6 0.023(2) 0.046(2) 0.0209(17) 0.0010(18) 0.0019(14) 0.0088(17)
C7 0.0203(18) 0.0225(17) 0.0203(17) 0.0032(16) 0.0018(13) 0.0041(14)
C8 0.037(2) 0.051(3) 0.0268(19) -0.005(2) -0.0116(18) 0.001(2)
C9 0.0249(19) 0.030(2) 0.0216(17) 0.0072(17) -0.0067(14) 0.0071(15)
C10 0.0164(16) 0.0230(16) 0.033(2) 0.0083(16) -0.0008(14) 0.0020(14)
C11 0.0221(18) 0.0219(17) 0.0229(16) 0.0071(16) 0.0049(14) 0.0077(15)
C12 0.0248(19) 0.0156(16) 0.026(2) 0.0064(15) -0.0026(14) 0.0071(14)
C13 0.025(2) 0.0226(19) 0.026(2) 0.0142(17) 0.0012(15) -0.0009(15)
C14 0.029(2) 0.034(2) 0.0182(16) 0.0126(17) 0.0013(14) 0.0093(16)
C15 0.043(2) 0.0160(16) 0.030(2) 0.0056(17) -0.0044(16) 0.0012(15)
C16 0.047(3) 0.0213(18) 0.056(3) 0.001(2) -0.015(2) -0.0045(18)
C17 0.061(3) 0.0201(19) 0.041(2) 0.002(2) 0.001(2) 0.0103(19)

loop_
_atom_type_symbol
_atom_type_description
_atom_type_scat_dispersion_real
_atom_type_scat_dispersion_imag
_atom_type_scat_source
C C 0.0033 0.0016 'International Tables Vol C Tables 4.2.6.8 and 6.1.1.4'
H H 0.0000 0.0000 'International Tables Vol C Tables 4.2.6.8 and 6.1.1.4'
N N 0.0061 0.0033 'International Tables Vol C Tables 4.2.6.8 and 6.1.1.4'
O O 0.0106 0.0060 'International Tables Vol C Tables 4.2.6.8 and 6.1.1.4'
Cl Cl 0.1484 0.1585 'International Tables Vol C Tables 4.2.6.8 and 6.1.1.4'
Ru Ru -1.2594 0.8363 'International Tables Vol C Tables 4.2.6.8 and 6.1.1.4'

loop_
_geom_angle_atom_site_label_1
_geom_angle_atom_site_label_2
_geom_angle_atom_site_label_3
_geom_angle
_geom_angle_site_symmetry_1
_geom_angle_site_symmetry_3
_geom_angle_publ_flag
N1 Ru1 C10 88.33(11) . . ?
N1 Ru1 C14 143.49(13) . . ?
C10 Ru1 C14 68.01(13) . . ?
N1 Ru1 C11 98.29(11) . . ?
C10 Ru1 C11 37.88(12) . . ?
C14 Ru1 C11 80.17(13) . . ?
N1 Ru1 C9 106.82(12) . . ?
C10 Ru1 C9 37.95(12) . . ?
C14 Ru1 C9 38.36(13) . . ?
C11 Ru1 C9 68.79(13) . . ?
N1 Ru1 C13 165.98(13) . . ?
C10 Ru1 C13 80.29(13) . . ?
C14 Ru1 C13 37.26(14) . . ?
C11 Ru1 C13 67.69(13) . . ?
C9 Ru1 C13 68.71(14) . . ?
N1 Ru1 C12 129.88(12) . . ?
C10 Ru1 C12 68.59(13) . . ?
C14 Ru1 C12 68.01(13) . . ?
C11 Ru1 C12 37.84(13) . . ?
C9 Ru1 C12 81.98(13) . . ?
C13 Ru1 C12 37.68(13) . . ?
N1 Ru1 Cl2 86.80(7) . . ?
C10 Ru1 Cl2 127.18(9) . . ?
C14 Ru1 Cl2 86.29(10) . . ?
C11 Ru1 Cl2 163.32(10) . . ?
C9 Ru1 Cl2 94.54(10) . . ?
C13 Ru1 Cl2 106.58(11) . . ?
C12 Ru1 Cl2 142.71(10) . . ?
N1 Ru1 Cl1 83.87(8) . . ?
C10 Ru1 Cl1 144.67(9) . . ?
C14 Ru1 Cl1 131.38(10) . . ?
C11 Ru1 Cl1 109.45(10) . . ?
C9 Ru1 Cl1 169.28(10) . . ?
C13 Ru1 Cl1 100.70(10) . . ?
C12 Ru1 Cl1 90.50(9) . . ?
Cl2 Ru1 Cl1 86.81(3) . . ?
C1 N1 C2 105.8(3) . . ?
C1 N1 Ru1 126.7(2) . . ?
C2 N1 Ru1 127.5(2) . . ?
C1 N2 C3 108.2(3) . . ?
C1 N2 H2 125.9 . . ?
C3 N2 H2 125.9 . . ?
N1 C1 N2 112.4(3) . . ?
N1 C1 H1 123.8 . . ?
N2 C1 H1 123.8 . . ?
C7 C2 N1 131.6(3) . . ?
C7 C2 C3 120.4(3) . . ?
N1 C2 C3 108.1(3) . . ?
N2 C3 C4 132.2(3) . . ?
N2 C3 C2 105.5(3) . . ?
C4 C3 C2 122.2(3) . . ?
C5 C4 C3 116.8(3) . . ?
C5 C4 H4 121.6 . . ?
C3 C4 H4 121.6 . . ?
C4 C5 C6 121.6(3) . . ?
C4 C5 H5 119.2 . . ?
C6 C5 H5 119.2 . . ?
C7 C6 C5 121.9(4) . . ?
C7 C6 H6 119.0 . . ?
C5 C6 H6 119.0 . . ?
C6 C7 C2 117.1(3) . . ?
C6 C7 H7 121.5 . . ?
C2 C7 H7 121.5 . . ?
C9 C8 H8A 109.5 . . ?
C9 C8 H8B 109.5 . . ?
H8A C8 H8B 109.5 . . ?
C9 C8 H8C 109.5 . . ?
H8A C8 H8C 109.5 . . ?
H8B C8 H8C 109.5 . . ?
C10 C9 C14 116.3(3) . . ?
C10 C9 C8 121.6(3) . . ?
C14 C9 C8 121.9(3) . . ?
C10 C9 Ru1 69.65(19) . . ?
C14 C9 Ru1 69.97(19) . . ?
C8 C9 Ru1 127.8(3) . . ?
C11 C10 C9 122.2(3) . . ?
C11 C10 Ru1 72.15(19) . . ?
C9 C10 Ru1 72.39(19) . . ?
C11 C10 H10 118.9 . . ?
C9 C10 H10 118.9 . . ?
Ru1 C10 H10 129.1 . . ?
C10 C11 C12 120.6(3) . . ?
C10 C11 Ru1 69.98(19) . . ?
C12 C11 Ru1 72.24(19) . . ?
C10 C11 H11 119.7 . . ?
C12 C11 H11 119.7 . . ?
Ru1 C11 H11 130.8 . . ?
C13 C12 C11 117.8(3) . . ?
C13 C12 C15 122.8(3) . . ?
C11 C12 C15 119.4(3) . . ?
C13 C12 Ru1 70.7(2) . . ?
C11 C12 Ru1 69.92(18) . . ?
C15 C12 Ru1 130.8(2) . . ?
C14 C13 C12 120.6(3) . . ?
C14 C13 Ru1 70.12(19) . . ?
C12 C13 Ru1 71.66(19) . . ?
C14 C13 H13 119.7 . . ?
C12 C13 H13 119.7 . . ?
Ru1 C13 H13 131.4 . . ?
C13 C14 C9 122.4(3) . . ?
C13 C14 Ru1 72.6(2) . . ?
C9 C14 Ru1 71.7(2) . . ?
C13 C14 H14 118.8 . . ?
C9 C14 H14 118.8 . . ?
Ru1 C14 H14 129.5 . . ?
C12 C15 C16 114.1(3) . . ?
C12 C15 C17 108.4(3) . . ?
C16 C15 C17 109.9(3) . . ?
C12 C15 H15 108.1 . . ?
C16 C15 H15 108.1 . . ?
C17 C15 H15 108.1 . . ?
C15 C16 H16A 109.5 . . ?
C15 C16 H16B 109.5 . . ?
H16A C16 H16B 109.5 . . ?
C15 C16 H16C 109.5 . . ?
H16A C16 H16C 109.5 . . ?
H16B C16 H16C 109.5 . . ?
C15 C17 H17A 109.5 . . ?
C15 C17 H17B 109.5 . . ?
H17A C17 H17B 109.5 . . ?
C15 C17 H17C 109.5 . . ?
H17A C17 H17C 109.5 . . ?
H17B C17 H17C 109.5 . . ?

loop_
_geom_bond_atom_site_label_1
_geom_bond_atom_site_label_2
_geom_bond_distance
_geom_bond_site_symmetry_2
_geom_bond_publ_flag
Ru1 N1 2.114(3) . ?
Ru1 C10 2.145(3) . ?
Ru1 C14 2.159(3) . ?
Ru1 C11 2.173(3) . ?
Ru1 C9 2.181(3) . ?
Ru1 C13 2.191(3) . ?
Ru1 C12 2.204(3) . ?
Ru1 Cl2 2.4193(8) . ?
Ru1 Cl1 2.4319(8) . ?
N1 C1 1.322(4) . ?
N1 C2 1.399(4) . ?
N2 C1 1.332(4) . ?
N2 C3 1.377(5) . ?
N2 H2 0.8800 . ?
C1 H1 0.9500 . ?
C2 C7 1.399(5) . ?
C2 C3 1.403(5) . ?
C3 C4 1.392(5) . ?
C4 C5 1.366(5) . ?
C4 H4 0.9500 . ?
C5 C6 1.411(6) . ?
C5 H5 0.9500 . ?
C6 C7 1.374(5) . ?
C6 H6 0.9500 . ?
C7 H7 0.9500 . ?
C8 C9 1.499(5) . ?
C8 H8A 0.9800 . ?
C8 H8B 0.9800 . ?
C8 H8C 0.9800 . ?
C9 C10 1.407(5) . ?
C9 C14 1.426(5) . ?
C10 C11 1.402(5) . ?
C10 H10 0.9500 . ?
C11 C12 1.419(5) . ?
C11 H11 0.9500 . ?
C12 C13 1.419(5) . ?
C12 C15 1.508(5) . ?
C13 C14 1.390(5) . ?
C13 H13 0.9500 . ?
C14 H14 0.9500 . ?
C15 C16 1.529(5) . ?
C15 C17 1.540(5) . ?
C15 H15 1.0000 . ?
C16 H16A 0.9800 . ?
C16 H16B 0.9800 . ?
C16 H16C 0.9800 . ?
C17 H17A 0.9800 . ?
C17 H17B 0.9800 . ?
C17 H17C 0.9800 . ?
